data_7106511
loop_
_publ_author_name
'Yuta Hasegawa'
'Kazuhiro Takahashi'
'Shoko Kume'
'Hiroshi Nishihara'

_publ_section_title
;
 Complete solid state photoisomerization of s
 bis(dipyrazolylstyrylpyridine)iron(II) to change magnetic propertie
;
_journal_name_full Chem.Commun.
_journal_page_first 6846
_journal_paper_doi 10.1039/c1cc11850a
_journal_volume 47
_journal_year 2011
_chemical_formula_moiety 'C38 H30 Fe N10, 2(C4 H6 O3), 2(B F4)'
_chemical_formula_sum 'C46 H42 B2 F8 Fe N10 O6'
_chemical_formula_weight 1060.37
_space_group_IT_number 15
_symmetry_cell_setting monoclinic
_symmetry_space_group_name_Hall '-C 2yc'
_symmetry_space_group_name_H-M 'C 1 2/c 1'
_audit_creation_date 2008-03-02T15:16:16-00:00
_audit_creation_method 'WinGX routine CIF_UPDATE'
_cell_angle_alpha 90
_cell_angle_beta 111.999(3)
_cell_angle_gamma 90
_cell_formula_units_Z 4
_cell_length_a 17.211(4)
_cell_length_b 15.170(3)
_cell_length_c 19.113(4)
_cell_measurement_reflns_used 5863
_cell_measurement_temperature 113(2)
_cell_measurement_theta_max 27.47
_cell_measurement_theta_min 3.30
_cell_volume 4626.9(17)
_computing_structure_refinement 'SHELXL-97 (Sheldrick, 1997)'
_diffrn_ambient_temperature 113(2)
_diffrn_detector_area_resol_mean 28.5714
_diffrn_measured_fraction_theta_full 0.994
_diffrn_measured_fraction_theta_max 0.994
_diffrn_measurement_device_type 'Rigaku Saturn'
_diffrn_measurement_method dtintegrate.ref
_diffrn_radiation_detector CCD
_diffrn_radiation_monochromator 'Graphite Monochromator'
_diffrn_radiation_type MoK\a
_diffrn_radiation_wavelength 0.71073
_diffrn_reflns_av_R_equivalents 0.0525
_diffrn_reflns_limit_h_max 22
_diffrn_reflns_limit_h_min -22
_diffrn_reflns_limit_k_max 15
_diffrn_reflns_limit_k_min -19
_diffrn_reflns_limit_l_max 19
_diffrn_reflns_limit_l_min -24
_diffrn_reflns_number 17916
_diffrn_reflns_theta_full 27.47
_diffrn_reflns_theta_max 27.47
_diffrn_reflns_theta_min 3.30
_exptl_absorpt_coefficient_mu 0.420
_exptl_absorpt_correction_T_max 0.9513
_exptl_absorpt_correction_T_min 0.8668
_exptl_absorpt_correction_type numerical
_exptl_crystal_colour Dark-red
_exptl_crystal_density_diffrn 1.522
_exptl_crystal_density_method 'not measured'
_exptl_crystal_description Block
_exptl_crystal_F_000 2176
_exptl_crystal_preparation Propylenecarbonate/Ethylacetate/Diethylether
_exptl_crystal_size_max 0.35
_exptl_crystal_size_mid 0.18
_exptl_crystal_size_min 0.12
_refine_diff_density_max 0.865
_refine_diff_density_min -0.406
_refine_ls_extinction_method none
_refine_ls_goodness_of_fit_ref 1.095
_refine_ls_hydrogen_treatment constr
_refine_ls_matrix_type full
_refine_ls_number_parameters 349
_refine_ls_number_reflns 5274
_refine_ls_number_restraints 0
_refine_ls_restrained_S_all 1.095
_refine_ls_R_factor_gt 0.0552
_refine_ls_shift/su_max 0
_refine_ls_structure_factor_coef Fsqd
_refine_ls_weighting_details 'calc w=1/[\s^2^(Fo^2^)+(0.0735P)^2^+2.7862P] where P=(Fo^2^+2Fc^2^)/3'
_refine_ls_weighting_scheme calc
_refine_ls_wR_factor_ref 0.1493
_reflns_number_gt 3975
_reflns_number_total 5274
_reflns_threshold_expression >2sigma(I)
_cod_data_source_file c1cc11850a.txt
_cod_data_source_block Fe(trans-2)2(BF4)22PC
_cod_original_sg_symbol_Hall '-C 2yc '
_cod_original_sg_symbol_H-M 'C 2/c '
_cod_database_code 7106511

loop_
_symmetry_equiv_pos_as_xyz
'x, y, z'
'-x, y, -z+1/2'
'x+1/2, y+1/2, z'
'-x+1/2, y+1/2, -z+1/2'
'-x, -y, -z'
'x, -y, z-1/2'
'-x+1/2, -y+1/2, -z'
'x+1/2, -y+1/2, z-1/2'

loop_
_atom_site_label
_atom_site_type_symbol
_atom_site_fract_x
_atom_site_fract_y
_atom_site_fract_z
_atom_site_U_iso_or_equiv
_atom_site_adp_type
_atom_site_occupancy
_atom_site_calc_flag
_atom_site_refinement_flags
_atom_site_disorder_group
_atom_site_disorder_assembly
C12 C 0.2595(3) 0.0505(3) 0.4186(3) 0.0227(14) Uani 0.542(10) d P 1 A
H12 H 0.2175 0.0938 0.412 0.027 Uiso 0.542(10) calc PR 1 A
C13 C 0.2600(3) -0.0003(3) 0.3614(3) 0.0224(14) Uani 0.542(10) d P 1 A
H13 H 0.3025 -0.0431 0.3682 0.027 Uiso 0.542(10) calc PR 1 A
C20 C 0.2995(4) 0.0097(4) 0.4119(3) 0.0292(19) Uani 0.458(10) d P 2 A
H20 H 0.3292 -0.028 0.3908 0.035 Uiso 0.458(10) calc PR 2 A
C21 C 0.2269(4) 0.0464(4) 0.3729(4) 0.0296(18) Uani 0.458(10) d P 2 A
H21 H 0.1991 0.0874 0.3931 0.035 Uiso 0.458(10) calc PR 2 A
C1 C 0.40351(17) 0.17958(18) 0.79516(16) 0.0378(6) Uani 1 d . . .
H1 H 0.4335 0.1833 0.8481 0.045 Uiso 1 calc R . .
C2 C 0.3359(2) 0.2334(2) 0.7542(2) 0.0598(9) Uani 1 d . . .
H2 H 0.3118 0.2791 0.7735 0.072 Uiso 1 calc R . .
C3 C 0.31143(19) 0.2071(2) 0.6808(2) 0.0550(9) Uani 1 d . . .
H3 H 0.267 0.2316 0.639 0.066 Uiso 1 calc R . .
C4 C 0.36773(16) 0.08848(18) 0.62017(14) 0.0351(6) Uani 1 d . . .
C5 C 0.3152(2) 0.0922(2) 0.54529(15) 0.0550(10) Uani 1 d . . A
H5 H 0.2698 0.1327 0.5285 0.066 Uiso 1 calc R . .
C6 C 0.3303(3) 0.0351(3) 0.49515(16) 0.0673(13) Uani 1 d . . .
C7 C 0.3975(3) -0.0237(2) 0.52202(16) 0.0618(12) Uani 1 d . . A
H7 H 0.4091 -0.0634 0.4888 0.074 Uiso 1 calc R . .
C8 C 0.4469(2) -0.02279(18) 0.59854(14) 0.0383(7) Uani 1 d . . .
C9 C 0.5517(3) -0.1451(2) 0.6153(2) 0.0595(10) Uani 1 d . . .
H9 H 0.5353 -0.1681 0.5656 0.071 Uiso 1 calc R . A
C10 C 0.6153(3) -0.1751(2) 0.6782(3) 0.0655(11) Uani 1 d . . A
H10 H 0.6519 -0.223 0.6808 0.079 Uiso 1 calc R . .
C11 C 0.61592(19) -0.12116(19) 0.7381(2) 0.0455(7) Uani 1 d . . .
H11 H 0.6538 -0.1273 0.7889 0.055 Uiso 1 calc R . A
C14 C 0.1910(2) 0.0132(3) 0.28677(17) 0.0686(13) Uani 1 d . . .
C15 C 0.1180(3) 0.0624(3) 0.25967(17) 0.0738(12) Uani 1 d . . A
H15 H 0.1041 0.0994 0.2934 0.089 Uiso 1 calc R . .
C16 C 0.0643(2) 0.0588(3) 0.18404(17) 0.0624(10) Uani 1 d . . .
H16 H 0.0146 0.0932 0.1664 0.075 Uiso 1 calc R . A
C17 C 0.08399(18) 0.0053(2) 0.13550(14) 0.0411(7) Uani 1 d . . A
H17 H 0.0483 0.0025 0.0837 0.049 Uiso 1 calc R . .
C18 C 0.1554(2) -0.0440(3) 0.16213(19) 0.0647(10) Uani 1 d . . .
H18 H 0.169 -0.0817 0.1287 0.078 Uiso 1 calc R . A
C19 C 0.2080(2) -0.0396(3) 0.2370(2) 0.0803(14) Uani 1 d . . A
H19 H 0.2574 -0.0744 0.2541 0.096 Uiso 1 calc R . .
C22 C 0.33080(18) 0.73885(19) 0.45901(18) 0.0403(7) Uani 1 d . . .
C23 C 0.4072(3) 0.6675(2) 0.5686(2) 0.0647(10) Uani 1 d . . .
H23 H 0.464 0.6593 0.5668 0.078 Uiso 1 calc R . .
C24 C 0.3499(3) 0.6054(2) 0.5139(2) 0.0628(10) Uani 1 d . . .
H24A H 0.3804 0.5518 0.509 0.075 Uiso 1 calc R . .
H24B H 0.3037 0.5877 0.5299 0.075 Uiso 1 calc R . .
C25 C 0.4169(3) 0.6665(2) 0.6468(2) 0.0642(10) Uani 1 d . . .
H25A H 0.4576 0.7117 0.6744 0.096 Uiso 1 calc R . .
H25B H 0.437 0.6084 0.6685 0.096 Uiso 1 calc R . .
H25C H 0.3629 0.6789 0.6508 0.096 Uiso 1 calc R . .
B1 B 0.08441(18) 0.2014(2) 0.47282(16) 0.0318(6) Uani 1 d . . .
N1 N 0.42001(12) 0.12263(14) 0.75008(11) 0.0275(4) Uani 1 d . . A
N2 N 0.36215(13) 0.13983(15) 0.67867(12) 0.0335(5) Uani 1 d . . .
N3 N 0.43204(13) 0.03218(13) 0.64646(10) 0.0280(4) Uani 1 d . . A
N4 N 0.51652(17) -0.07615(15) 0.63753(13) 0.0404(6) Uani 1 d . . A
N5 N 0.55649(14) -0.06073(14) 0.71403(12) 0.0331(5) Uani 1 d . . A
O1 O 0.30709(14) 0.79698(14) 0.41410(13) 0.0522(6) Uani 1 d . . .
O2 O 0.37480(15) 0.75197(13) 0.53270(12) 0.0491(5) Uani 1 d . . .
O3 O 0.31773(15) 0.65345(14) 0.44316(13) 0.0512(5) Uani 1 d . . .
F1 F 0.10142(12) 0.20746(12) 0.40864(10) 0.0531(5) Uani 1 d . . .
F2 F 0.01314(12) 0.24968(17) 0.46339(10) 0.0714(7) Uani 1 d . . .
F3 F 0.15049(10) 0.23659(10) 0.53443(9) 0.0436(4) Uani 1 d . . .
F4 F 0.07178(14) 0.11548(13) 0.48712(10) 0.0758(7) Uani 1 d . . .
Fe1 Fe 0.5 0.03113(3) 0.75 0.02190(15) Uani 1 d S . .

loop_
_atom_site_aniso_label
_atom_site_aniso_U_11
_atom_site_aniso_U_22
_atom_site_aniso_U_33
_atom_site_aniso_U_23
_atom_site_aniso_U_13
_atom_site_aniso_U_12
C12 0.022(2) 0.030(3) 0.010(3) 0.0004(18) -0.001(2) 0.0047(19)
C13 0.017(2) 0.029(2) 0.015(3) 0.0003(18) -0.0017(19) 0.0014(18)
C20 0.031(4) 0.034(3) 0.021(4) 0.000(2) 0.010(3) -0.002(3)
C21 0.031(4) 0.034(4) 0.019(4) 0.000(2) 0.005(3) 0.000(3)
C1 0.0346(14) 0.0389(15) 0.0409(15) -0.0049(12) 0.0155(12) 0.0057(11)
C2 0.050(2) 0.065(2) 0.065(2) 0.0052(18) 0.0230(18) 0.0259(17)
C3 0.0329(16) 0.061(2) 0.064(2) 0.0220(17) 0.0106(15) 0.0218(14)
C4 0.0280(13) 0.0433(15) 0.0225(12) 0.0087(11) -0.0039(10) -0.0128(11)
C5 0.0456(17) 0.070(2) 0.0257(14) 0.0207(15) -0.0142(12) -0.0324(16)
C6 0.083(3) 0.076(3) 0.0170(14) 0.0163(16) -0.0120(15) -0.054(2)
C7 0.113(3) 0.058(2) 0.0180(13) -0.0177(14) 0.0290(18) -0.057(2)
C8 0.0576(18) 0.0369(15) 0.0212(12) -0.0064(11) 0.0158(12) -0.0231(13)
C9 0.081(3) 0.0451(18) 0.083(3) -0.0333(18) 0.065(2) -0.0256(18)
C10 0.064(2) 0.0433(19) 0.117(4) -0.028(2) 0.066(3) -0.0095(17)
C11 0.0400(16) 0.0343(15) 0.072(2) -0.0013(14) 0.0322(16) 0.0029(12)
C14 0.057(2) 0.100(3) 0.0215(14) 0.0262(18) -0.0169(14) -0.048(2)
C15 0.105(3) 0.084(3) 0.0223(15) -0.0154(17) 0.0125(19) -0.025(3)
C16 0.069(2) 0.075(2) 0.0285(15) -0.0070(16) 0.0019(15) 0.0114(19)
C17 0.0362(15) 0.0546(17) 0.0191(12) 0.0000(12) -0.0049(11) -0.0034(13)
C18 0.0428(19) 0.101(3) 0.0382(17) 0.0033(18) 0.0012(14) 0.0124(19)
C19 0.0384(19) 0.133(4) 0.044(2) 0.029(2) -0.0135(16) 0.005(2)
C22 0.0371(15) 0.0362(15) 0.0535(18) 0.0025(13) 0.0237(14) 0.0026(12)
C23 0.085(3) 0.0426(19) 0.065(2) 0.0105(17) 0.027(2) 0.0181(18)
C24 0.083(3) 0.0366(18) 0.060(2) 0.0084(15) 0.017(2) -0.0038(17)
C25 0.069(2) 0.062(2) 0.055(2) 0.0139(18) 0.0162(18) -0.0101(19)
B1 0.0264(14) 0.0371(16) 0.0265(14) 0.0024(12) 0.0039(11) 0.0040(12)
N1 0.0208(9) 0.0345(11) 0.0215(10) 0.0010(8) 0.0014(8) -0.0006(8)
N2 0.0226(10) 0.0416(13) 0.0275(11) 0.0099(9) -0.0008(8) 0.0027(9)
N3 0.0313(11) 0.0322(11) 0.0158(9) -0.0021(8) 0.0036(8) -0.0113(9)
N4 0.0643(17) 0.0337(12) 0.0359(12) -0.0139(10) 0.0333(12) -0.0162(11)
N5 0.0414(13) 0.0301(11) 0.0331(12) -0.0037(9) 0.0202(10) -0.0042(9)
O1 0.0513(13) 0.0459(13) 0.0589(14) 0.0143(11) 0.0201(11) 0.0078(10)
O2 0.0670(15) 0.0307(11) 0.0495(13) 0.0044(9) 0.0216(11) 0.0101(10)
O3 0.0603(14) 0.0364(11) 0.0550(13) -0.0034(10) 0.0194(11) -0.0019(10)
F1 0.0714(13) 0.0546(11) 0.0482(10) -0.0146(9) 0.0394(10) -0.0096(9)
F2 0.0399(10) 0.1293(19) 0.0349(9) -0.0145(11) 0.0025(8) 0.0374(11)
F3 0.0313(8) 0.0402(9) 0.0444(9) -0.0043(7) -0.0029(7) 0.0034(7)
F4 0.0920(17) 0.0569(13) 0.0457(11) 0.0141(9) -0.0117(10) -0.0337(11)
Fe1 0.0230(2) 0.0256(3) 0.0134(2) 0 0.00257(17) 0

loop_
_atom_type_symbol
_atom_type_description
_atom_type_scat_dispersion_real
_atom_type_scat_dispersion_imag
_atom_type_scat_source
C C 0.0033 0.0016 'International Tables Vol C Tables 4.2.6.8 and 6.1.1.4'
H H 0 0 'International Tables Vol C Tables 4.2.6.8 and 6.1.1.4'
B B 0.0013 0.0007 'International Tables Vol C Tables 4.2.6.8 and 6.1.1.4'
N N 0.0061 0.0033 'International Tables Vol C Tables 4.2.6.8 and 6.1.1.4'
O O 0.0106 0.006 'International Tables Vol C Tables 4.2.6.8 and 6.1.1.4'
F F 0.0171 0.0103 'International Tables Vol C Tables 4.2.6.8 and 6.1.1.4'
Fe Fe 0.3463 0.8444 'International Tables Vol C Tables 4.2.6.8 and 6.1.1.4'

loop_
_geom_angle_atom_site_label_1
_geom_angle_atom_site_label_2
_geom_angle_atom_site_label_3
_geom_angle
_geom_angle_site_symmetry_1
_geom_angle_site_symmetry_3
_geom_angle_publ_flag
C13 C12 C6 116.4(5) . . ?
C13 C12 H12 121.8 . . ?
C6 C12 H12 121.8 . . ?
C12 C13 C14 117.1(5) . . ?
C12 C13 H13 121.5 . . ?
C14 C13 H13 121.5 . . ?
C21 C20 C6 111.7(6) . . ?
C21 C20 H20 124.2 . . ?
C6 C20 H20 124.2 . . ?
C20 C21 C14 111.5(6) . . ?
C20 C21 H21 124.2 . . ?
C14 C21 H21 124.2 . . ?
N1 C1 C2 110.7(3) . . ?
N1 C1 H1 124.6 . . ?
C2 C1 H1 124.6 . . ?
C3 C2 C1 106.1(3) . . ?
C3 C2 H2 127 . . ?
C1 C2 H2 127 . . ?
N2 C3 C2 107.3(3) . . ?
N2 C3 H3 126.3 . . ?
C2 C3 H3 126.3 . . ?
N3 C4 C5 123.0(3) . . ?
N3 C4 N2 110.5(2) . . ?
C5 C4 N2 126.5(3) . . ?
C4 C5 C6 118.2(3) . . ?
C4 C5 H5 120.9 . . ?
C6 C5 H5 120.9 . . ?
C5 C6 C7 119.3(3) . . ?
C5 C6 C20 142.8(4) . . ?
C7 C6 C20 98.0(4) . . ?
C5 C6 C12 106.0(4) . . ?
C7 C6 C12 134.6(4) . . ?
C8 C7 C6 118.5(3) . . ?
C8 C7 H7 120.8 . . ?
C6 C7 H7 120.8 . . ?
N3 C8 C7 122.0(3) . . ?
N3 C8 N4 109.9(2) . . ?
C7 C8 N4 128.0(3) . . ?
N4 C9 C10 106.7(3) . . ?
N4 C9 H9 126.6 . . ?
C10 C9 H9 126.6 . . ?
C9 C10 C11 106.3(3) . . ?
C9 C10 H10 126.8 . . ?
C11 C10 H10 126.8 . . ?
N5 C11 C10 110.6(3) . . ?
N5 C11 H11 124.7 . . ?
C10 C11 H11 124.7 . . ?
C19 C14 C15 117.4(3) . . ?
C19 C14 C13 106.6(4) . . ?
C15 C14 C13 136.0(4) . . ?
C19 C14 C21 143.3(4) . . ?
C15 C14 C21 99.3(4) . . ?
C14 C15 C16 121.5(4) . . ?
C14 C15 H15 119.2 . . ?
C16 C15 H15 119.2 . . ?
C17 C16 C15 119.4(4) . . ?
C17 C16 H16 120.3 . . ?
C15 C16 H16 120.3 . . ?
C18 C17 C16 119.3(3) . . ?
C18 C17 H17 120.3 . . ?
C16 C17 H17 120.3 . . ?
C17 C18 C19 120.7(4) . . ?
C17 C18 H18 119.6 . . ?
C19 C18 H18 119.6 . . ?
C14 C19 C18 121.7(4) . . ?
C14 C19 H19 119.1 . . ?
C18 C19 H19 119.1 . . ?
O1 C22 O3 125.0(3) . . ?
O1 C22 O2 123.6(3) . . ?
O3 C22 O2 111.4(2) . . ?
C25 C23 O2 111.8(3) . . ?
C25 C23 C24 121.1(4) . . ?
O2 C23 C24 101.0(3) . . ?
C25 C23 H23 107.4 . . ?
O2 C23 H23 107.4 . . ?
C24 C23 H23 107.4 . . ?
O3 C24 C23 105.0(3) . . ?
O3 C24 H24A 110.7 . . ?
C23 C24 H24A 110.7 . . ?
O3 C24 H24B 110.7 . . ?
C23 C24 H24B 110.7 . . ?
H24A C24 H24B 108.8 . . ?
C23 C25 H25A 109.5 . . ?
C23 C25 H25B 109.5 . . ?
H25A C25 H25B 109.5 . . ?
C23 C25 H25C 109.5 . . ?
H25A C25 H25C 109.5 . . ?
H25B C25 H25C 109.5 . . ?
F4 B1 F1 110.3(2) . . ?
F4 B1 F2 109.4(3) . . ?
F1 B1 F2 109.0(2) . . ?
F4 B1 F3 109.6(2) . . ?
F1 B1 F3 110.4(2) . . ?
F2 B1 F3 108.0(2) . . ?
C1 N1 N2 105.6(2) . . ?
C1 N1 Fe1 141.85(18) . . ?
N2 N1 Fe1 112.39(15) . . ?
C3 N2 N1 110.3(2) . . ?
C3 N2 C4 133.2(2) . . ?
N1 N2 C4 116.5(2) . . ?
C8 N3 C4 119.1(2) . . ?
C8 N3 Fe1 120.87(19) . . ?
C4 N3 Fe1 120.04(17) . . ?
C9 N4 N5 111.0(3) . . ?
C9 N4 C8 132.1(3) . . ?
N5 N4 C8 116.8(2) . . ?
C11 N5 N4 105.3(2) . . ?
C11 N5 Fe1 142.2(2) . . ?
N4 N5 Fe1 112.00(17) . . ?
C22 O2 C23 109.2(2) . . ?
C22 O3 C24 107.7(2) . . ?
N3 Fe1 N3 179.03(13) . 2_656 ?
N3 Fe1 N1 98.83(8) . 2_656 ?
N3 Fe1 N1 80.48(9) 2_656 2_656 ?
N3 Fe1 N1 80.48(9) . . ?
N3 Fe1 N1 98.83(8) 2_656 . ?
N1 Fe1 N1 89.55(12) 2_656 . ?
N3 Fe1 N5 80.35(9) . . ?
N3 Fe1 N5 100.34(9) 2_656 . ?
N1 Fe1 N5 93.58(9) 2_656 . ?
N1 Fe1 N5 160.83(9) . . ?
N3 Fe1 N5 100.34(9) . 2_656 ?
N3 Fe1 N5 80.35(9) 2_656 2_656 ?
N1 Fe1 N5 160.83(9) 2_656 2_656 ?
N1 Fe1 N5 93.58(9) . 2_656 ?
N5 Fe1 N5 89.65(13) . 2_656 ?

loop_
_geom_bond_atom_site_label_1
_geom_bond_atom_site_label_2
_geom_bond_distance
_geom_bond_site_symmetry_2
_geom_bond_publ_flag
C12 C13 1.341(9) . ?
C12 C6 1.531(6) . ?
C12 H12 0.95 . ?
C13 C14 1.490(5) . ?
C13 H13 0.95 . ?
C20 C21 1.316(11) . ?
C20 C6 1.526(7) . ?
C20 H20 0.95 . ?
C21 C14 1.607(8) . ?
C21 H21 0.95 . ?
C1 N1 1.324(3) . ?
C1 C2 1.397(4) . ?
C1 H1 0.95 . ?
C2 C3 1.364(5) . ?
C2 H2 0.95 . ?
C3 N2 1.354(4) . ?
C3 H3 0.95 . ?
C4 N3 1.338(3) . ?
C4 C5 1.378(3) . ?
C4 N2 1.395(4) . ?
C5 C6 1.387(6) . ?
C5 H5 0.95 . ?
C6 C7 1.397(6) . ?
C7 C8 1.389(4) . ?
C7 H7 0.95 . ?
C8 N3 1.332(3) . ?
C8 N4 1.406(4) . ?
C9 N4 1.354(4) . ?
C9 C10 1.365(6) . ?
C9 H9 0.95 . ?
C10 C11 1.405(4) . ?
C10 H10 0.95 . ?
C11 N5 1.321(4) . ?
C11 H11 0.95 . ?
C14 C19 1.357(6) . ?
C14 C15 1.384(6) . ?
C15 C16 1.395(4) . ?
C15 H15 0.95 . ?
C16 C17 1.367(4) . ?
C16 H16 0.95 . ?
C17 C18 1.364(5) . ?
C17 H17 0.95 . ?
C18 C19 1.378(4) . ?
C18 H18 0.95 . ?
C19 H19 0.95 . ?
C22 O1 1.191(3) . ?
C22 O3 1.330(3) . ?
C22 O2 1.341(4) . ?
C23 C25 1.440(5) . ?
C23 O2 1.462(4) . ?
C23 C24 1.477(5) . ?
C23 H23 1 . ?
C24 O3 1.452(4) . ?
C24 H24A 0.99 . ?
C24 H24B 0.99 . ?
C25 H25A 0.98 . ?
C25 H25B 0.98 . ?
C25 H25C 0.98 . ?
B1 F4 1.366(4) . ?
B1 F1 1.367(3) . ?
B1 F2 1.381(3) . ?
B1 F3 1.401(3) . ?
N1 N2 1.380(3) . ?
N1 Fe1 1.955(2) . ?
N3 Fe1 1.8843(19) . ?
N4 N5 1.383(3) . ?
N5 Fe1 1.965(2) . ?
Fe1 N3 1.8843(19) 2_656 ?
Fe1 N1 1.955(2) 2_656 ?
Fe1 N5 1.965(2) 2_656 ?
